data_7026503
loop_
_publ_author_name
'Man, Wai-Lun'
'Chen, Gui'
'Yiu, Shek-Man'
'Shek, Lam'
'Wong, Wai-Yeung'
'Wong, Wing-Tak'
'Lau, Tai-Chu'

_publ_section_title
;
 Formation of \m-dinitrogen (salen)osmium complexes via ligand-induced
 N&#x00B7;&#x00B7;&#x00B7;N coupling of (salen)osmium(VI) nitrides.
;
_journal_issue 46
_journal_name_full 'Dalton transactions (Cambridge, England : 2003)'
_journal_page_first 11163
_journal_page_last 11170
_journal_paper_doi 10.1039/c0dt00481b
_journal_volume 39
_journal_year 2010
_chemical_formula_moiety 'C48 H50 N8 O4 Os2 S2, C4 H10 O, F6 P, 0.13(H4 O2)'
_chemical_formula_sum 'C52 H61 F6 N8 O5.5 Os2 P S2'
_chemical_formula_weight 1475.58
_chemical_name_systematic
;
?
;
_space_group_IT_number 2
_symmetry_cell_setting triclinic
_symmetry_space_group_name_Hall '-P 1'
_symmetry_space_group_name_H-M 'P -1'
_atom_sites_solution_hydrogens geom
_atom_sites_solution_primary direct
_atom_sites_solution_secondary difmap
_audit_creation_method SHELXL-97
_cell_angle_alpha 90.1530(10)
_cell_angle_beta 112.6130(10)
_cell_angle_gamma 103.882(2)
_cell_formula_units_Z 2
_cell_length_a 12.9550(10)
_cell_length_b 15.0689(12)
_cell_length_c 16.7304(13)
_cell_measurement_reflns_used 5428
_cell_measurement_temperature 293(2)
_cell_measurement_theta_max 28.16
_cell_measurement_theta_min 2.42
_cell_volume 2910.5(4)
_computing_cell_refinement 'SAINT (Bruker, 1999)'
_computing_data_collection 'SMART (Bruker, 1998)'
_computing_data_reduction SAINT
_computing_molecular_graphics 'Bruker SHELXTL'
_computing_publication_material 'Bruker SHELXTL'
_computing_structure_refinement 'SHELXL-97 (Sheldrick, 1997)'
_computing_structure_solution 'SHELXS-97 (Sheldrick, 1990)'
_diffrn_ambient_temperature 293(2)
_diffrn_measured_fraction_theta_full 0.976
_diffrn_measured_fraction_theta_max 0.976
_diffrn_measurement_device_type 'Smart CCD'
_diffrn_measurement_method 'phi and omega scans'
_diffrn_radiation_monochromator graphite
_diffrn_radiation_source 'fine-focus sealed tube'
_diffrn_radiation_type MoK\a
_diffrn_radiation_wavelength 0.71073
_diffrn_reflns_av_R_equivalents 0.0219
_diffrn_reflns_av_sigmaI/netI 0.0378
_diffrn_reflns_limit_h_max 11
_diffrn_reflns_limit_h_min -15
_diffrn_reflns_limit_k_max 17
_diffrn_reflns_limit_k_min -17
_diffrn_reflns_limit_l_max 19
_diffrn_reflns_limit_l_min -19
_diffrn_reflns_number 14387
_diffrn_reflns_theta_full 25.00
_diffrn_reflns_theta_max 25.00
_diffrn_reflns_theta_min 1.94
_exptl_absorpt_coefficient_mu 4.532
_exptl_absorpt_correction_T_max 1.0000
_exptl_absorpt_correction_T_min 0.5606
_exptl_absorpt_correction_type multi-scan
_exptl_crystal_colour dark-red
_exptl_crystal_density_diffrn 1.684
_exptl_crystal_density_method 'not measured'
_exptl_crystal_description block
_exptl_crystal_F_000 1452
_exptl_crystal_size_max 0.26
_exptl_crystal_size_mid 0.20
_exptl_crystal_size_min 0.14
_refine_diff_density_max 1.451
_refine_diff_density_min -1.359
_refine_diff_density_rms 0.140
_refine_ls_extinction_method none
_refine_ls_goodness_of_fit_ref 1.043
_refine_ls_hydrogen_treatment constr
_refine_ls_matrix_type full
_refine_ls_number_parameters 690
_refine_ls_number_reflns 10014
_refine_ls_number_restraints 39
_refine_ls_restrained_S_all 1.078
_refine_ls_R_factor_all 0.0472
_refine_ls_R_factor_gt 0.0376
_refine_ls_shift/su_max 0.002
_refine_ls_shift/su_mean 0.000
_refine_ls_structure_factor_coef Fsqd
_refine_ls_weighting_details 'calc w=1/[\s^2^(Fo^2^)+(0.0620P)^2^+7.7583P] where P=(Fo^2^+2Fc^2^)/3'
_refine_ls_weighting_scheme calc
_refine_ls_wR_factor_gt 0.1050
_refine_ls_wR_factor_ref 0.1134
_reflns_number_gt 8313
_reflns_number_total 10014
_reflns_threshold_expression >2sigma(I)
_cod_data_source_file c0dt00481b.txt
_cod_data_source_block 14
_cod_depositor_comments
;
The following automatic conversions were performed:

'_symmetry_cell_setting' value 'Triclinic' changed to 'triclinic'
according to /home/saulius/struct/CIF-dictionaries/cif_core.dic
dictionary named 'cif_core.dic' version 2.4.2 from 2011-04-26.

Automatic conversion script
Id: cif_fix_values 1891 2012-01-12 08:04:46Z andrius 
;
_cod_original_sg_symbol_H-M P-1
_cod_original_formula_sum 'C52 H61 F6 N8 O5.50 Os2 P S2'
_cod_database_code 7026503

loop_
_symmetry_equiv_pos_as_xyz
'x, y, z'
'-x, -y, -z'

loop_
_atom_site_label
_atom_site_type_symbol
_atom_site_fract_x
_atom_site_fract_y
_atom_site_fract_z
_atom_site_U_iso_or_equiv
_atom_site_adp_type
_atom_site_occupancy
_atom_site_symmetry_multiplicity
_atom_site_calc_flag
_atom_site_refinement_flags
C1 C 1.0805(7) 0.7745(5) -0.0336(5) 0.0507(17) Uani 1 1 d .
C2 C 1.0513(8) 0.7380(6) -0.1204(5) 0.067(2) Uani 1 1 d .
H2A H 0.9781 0.7336 -0.1633 0.080 Uiso 1 1 calc R
C3 C 1.1324(10) 0.7093(6) -0.1399(6) 0.078(3) Uani 1 1 d .
H3A H 1.1132 0.6877 -0.1973 0.094 Uiso 1 1 calc R
C4 C 1.2395(9) 0.7107(6) -0.0798(6) 0.073(2) Uani 1 1 d .
H4A H 1.2914 0.6888 -0.0951 0.088 Uiso 1 1 calc R
C5 C 1.2683(8) 0.7453(6) 0.0038(6) 0.064(2) Uani 1 1 d .
H5A H 1.3420 0.7483 0.0454 0.077 Uiso 1 1 calc R
C6 C 1.1896(6) 0.7768(5) 0.0291(5) 0.0503(16) Uani 1 1 d .
C7 C 1.2362(6) 0.8319(5) 0.1120(5) 0.0511(17) Uani 1 1 d .
H7A H 1.3162 0.8530 0.1411 0.061 Uiso 1 1 calc R
C8 C 1.2132(6) 0.9385(5) 0.2083(4) 0.0445(15) Uani 1 1 d .
H8A H 1.1923 0.9241 0.2580 0.053 Uiso 1 1 calc R
C9 C 1.3417(6) 0.9862(6) 0.2433(5) 0.0570(19) Uani 1 1 d .
H9A H 1.3860 0.9447 0.2749 0.068 Uiso 1 1 calc R
H9B H 1.3643 1.0034 0.1954 0.068 Uiso 1 1 calc R
C10 C 1.3670(7) 1.0709(6) 0.3031(5) 0.068(2) Uani 1 1 d .
H10A H 1.4488 1.1022 0.3242 0.082 Uiso 1 1 calc R
H10B H 1.3495 1.0529 0.3530 0.082 Uiso 1 1 calc R
C11 C 1.2950(8) 1.1376(6) 0.2561(6) 0.076(3) Uani 1 1 d .
H11A H 1.3086 1.1886 0.2975 0.091 Uiso 1 1 calc R
H11B H 1.3204 1.1622 0.2112 0.091 Uiso 1 1 calc R
C12 C 1.1652(7) 1.0902(5) 0.2146(5) 0.061(2) Uani 1 1 d .
H12A H 1.1240 1.1319 0.1800 0.074 Uiso 1 1 calc R
H12B H 1.1368 1.0745 0.2599 0.074 Uiso 1 1 calc R
C13 C 1.1422(6) 1.0027(5) 0.1565(4) 0.0450(15) Uani 1 1 d .
H13A H 1.1687 1.0212 0.1101 0.054 Uiso 1 1 calc R
C14 C 0.9351(6) 0.9880(5) 0.0931(4) 0.0460(16) Uani 1 1 d .
H14A H 0.9552 1.0511 0.1084 0.055 Uiso 1 1 calc R
C15 C 0.8128(6) 0.9425(5) 0.0476(4) 0.0483(16) Uani 1 1 d .
C16 C 0.7393(7) 1.0018(6) 0.0293(5) 0.061(2) Uani 1 1 d .
H16A H 0.7709 1.0635 0.0510 0.073 Uiso 1 1 calc R
C17 C 0.6229(8) 0.9712(8) -0.0193(6) 0.069(2) Uani 1 1 d .
H17A H 0.5765 1.0120 -0.0305 0.083 Uiso 1 1 calc R
C18 C 0.5745(8) 0.8803(9) -0.0515(6) 0.081(3) Uani 1 1 d .
H18A H 0.4956 0.8597 -0.0856 0.097 Uiso 1 1 calc R
C19 C 0.6440(7) 0.8187(7) -0.0329(5) 0.069(2) Uani 1 1 d .
H19A H 0.6102 0.7572 -0.0548 0.083 Uiso 1 1 calc R
C20 C 0.7642(6) 0.8478(6) 0.0182(4) 0.0511(17) Uani 1 1 d .
C21 C 0.8825(7) 0.6163(6) 0.0185(6) 0.064(2) Uani 1 1 d .
H21A H 0.8344 0.6418 -0.0269 0.077 Uiso 1 1 calc R
C22 C 0.9801(9) 0.5199(6) 0.1165(7) 0.082(3) Uani 1 1 d .
H22A H 1.0079 0.4735 0.1473 0.099 Uiso 1 1 calc R
C23 C 1.0266(7) 0.6106(5) 0.1434(5) 0.0589(19) Uani 1 1 d .
C24 C 1.1303(8) 0.6503(6) 0.2243(6) 0.070(2) Uani 1 1 d .
H24A H 1.1582 0.6015 0.2550 0.105 Uiso 1 1 calc R
H24B H 1.1100 0.6862 0.2606 0.105 Uiso 1 1 calc R
H24C H 1.1898 0.6887 0.2096 0.105 Uiso 1 1 calc R
C25 C 0.8888(6) 0.7261(5) 0.5210(4) 0.0475(16) Uani 1 1 d .
C26 C 0.9186(8) 0.7008(6) 0.6055(5) 0.064(2) Uani 1 1 d .
H26A H 0.9933 0.7262 0.6465 0.076 Uiso 1 1 calc R
C27 C 0.8428(9) 0.6406(6) 0.6303(6) 0.074(2) Uani 1 1 d .
H27A H 0.8660 0.6262 0.6875 0.089 Uiso 1 1 calc R
C28 C 0.7294(10) 0.6000(7) 0.5697(7) 0.079(3) Uani 1 1 d .
H28A H 0.6780 0.5572 0.5857 0.095 Uiso 1 1 calc R
C29 C 0.6966(8) 0.6246(6) 0.4870(6) 0.066(2) Uani 1 1 d .
H29A H 0.6207 0.6000 0.4475 0.079 Uiso 1 1 calc R
C30 C 0.7741(6) 0.6865(5) 0.4593(5) 0.0512(17) Uani 1 1 d .
C31 C 0.7276(6) 0.7246(5) 0.3782(4) 0.0493(16) Uani 1 1 d .
H31A H 0.6477 0.7152 0.3510 0.059 Uiso 1 1 calc R
C32 C 0.7494(6) 0.8392(5) 0.2817(4) 0.0464(16) Uani 1 1 d .
H32A H 0.7704 0.8331 0.2319 0.056 Uiso 1 1 calc R
C33 C 0.6214(6) 0.8354(6) 0.2463(5) 0.058(2) Uani 1 1 d .
H33A H 0.5984 0.8434 0.2941 0.070 Uiso 1 1 calc R
H33B H 0.5760 0.7761 0.2137 0.070 Uiso 1 1 calc R
C34 C 0.5997(7) 0.9112(7) 0.1876(6) 0.074(3) Uani 1 1 d .
H34A H 0.5182 0.9098 0.1654 0.088 Uiso 1 1 calc R
H34B H 0.6188 0.9007 0.1383 0.088 Uiso 1 1 calc R
C35 C 0.6714(7) 1.0048(7) 0.2359(6) 0.072(3) Uani 1 1 d .
H35A H 0.6451 1.0182 0.2805 0.086 Uiso 1 1 calc R
H35B H 0.6590 1.0510 0.1955 0.086 Uiso 1 1 calc R
C36 C 0.8004(7) 1.0112(6) 0.2784(6) 0.063(2) Uani 1 1 d .
H36A H 0.8304 1.0088 0.2337 0.076 Uiso 1 1 calc R
H36B H 0.8410 1.0694 0.3145 0.076 Uiso 1 1 calc R
C37 C 0.8215(6) 0.9329(5) 0.3336(4) 0.0485(17) Uani 1 1 d .
H37A H 0.7954 0.9403 0.3804 0.058 Uiso 1 1 calc R
C38 C 1.0288(6) 1.0011(5) 0.4003(4) 0.0475(16) Uani 1 1 d .
H38A H 1.0091 1.0566 0.3897 0.057 Uiso 1 1 calc R
C39 C 1.1507(6) 1.0056(5) 0.4424(4) 0.0461(15) Uani 1 1 d .
C40 C 1.2280(7) 1.0941(5) 0.4642(5) 0.0548(18) Uani 1 1 d .
H40A H 1.1977 1.1442 0.4468 0.066 Uiso 1 1 calc R
C41 C 1.3441(7) 1.1101(6) 0.5091(5) 0.060(2) Uani 1 1 d .
H41A H 1.3920 1.1696 0.5225 0.072 Uiso 1 1 calc R
C42 C 1.3896(7) 1.0349(6) 0.5345(5) 0.062(2) Uani 1 1 d .
H42A H 1.4689 1.0449 0.5660 0.074 Uiso 1 1 calc R
C43 C 1.3213(6) 0.9476(6) 0.5146(5) 0.0582(19) Uani 1 1 d .
H43A H 1.3551 0.8994 0.5332 0.070 Uiso 1 1 calc R
C44 C 1.1989(6) 0.9271(5) 0.4658(4) 0.0452(15) Uani 1 1 d .
C45 C 1.0811(7) 0.6506(5) 0.4593(5) 0.0549(18) Uani 1 1 d .
H45A H 1.1298 0.6954 0.5052 0.066 Uiso 1 1 calc R
C46 C 0.9790(8) 0.5158(6) 0.3586(6) 0.069(2) Uani 1 1 d .
H46A H 0.9498 0.4583 0.3266 0.082 Uiso 1 1 calc R
C47 C 0.9304(7) 0.5864(5) 0.3364(5) 0.0551(18) Uani 1 1 d .
C48 C 0.8221(8) 0.5833(6) 0.2563(6) 0.070(2) Uani 1 1 d .
H48A H 0.7930 0.5230 0.2250 0.084 Uiso 1 1 calc R
H48B H 0.8401 0.6279 0.2195 0.084 Uiso 1 1 calc R
H48C H 0.7644 0.5969 0.2735 0.084 Uiso 1 1 calc R
C49 C 0.4042(16) 0.6848(14) 0.4922(13) 0.239(11) Uani 1 1 d DU
H49A H 0.3479 0.6975 0.4394 0.287 Uiso 1 1 calc R
H49B H 0.3995 0.6203 0.4899 0.287 Uiso 1 1 calc R
H49C H 0.4804 0.7188 0.4988 0.287 Uiso 1 1 calc R
C50 C 0.3803(14) 0.7134(17) 0.5695(10) 0.320(13) Uani 1 1 d DU
H50A H 0.4312 0.7748 0.5902 0.383 Uiso 1 1 calc R
H50B H 0.3027 0.7218 0.5430 0.383 Uiso 1 1 calc RD
C51 C 0.3409(7) 0.6963(6) 0.7064(5) 0.067(2) Uani 1 1 d DU
H51A H 0.2577 0.6870 0.6776 0.081 Uiso 1 1 calc R
H51B H 0.3744 0.7609 0.7280 0.081 Uiso 1 1 calc R
C52 C 0.365(2) 0.6414(16) 0.7826(12) 0.244(10) Uiso 1 1 d DU
H52A H 0.3837 0.5870 0.7687 0.293 Uiso 1 1 calc R
H52B H 0.2978 0.6243 0.7962 0.293 Uiso 1 1 calc RD
H52C H 0.4292 0.6776 0.8319 0.293 Uiso 1 1 calc R
F1 F 0.3757(15) 0.4519(15) 0.1519(12) 0.315(10) Uani 1 1 d .
F2 F 0.370(2) 0.5886(18) 0.1569(16) 0.441(18) Uani 1 1 d .
F3 F 0.2620(10) 0.4797(11) 0.2097(9) 0.230(6) Uani 1 1 d .
F4 F 0.4127(14) 0.5994(19) 0.2895(15) 0.374(15) Uani 1 1 d .
F5 F 0.5230(10) 0.5473(12) 0.2392(10) 0.250(7) Uani 1 1 d .
F6 F 0.419(2) 0.455(2) 0.2942(16) 0.384(15) Uani 1 1 d .
N1 N 1.1701(5) 0.8536(4) 0.1479(3) 0.0409(12) Uani 1 1 d .
N2 N 1.0184(5) 0.9481(4) 0.1139(3) 0.0425(12) Uani 1 1 d .
N3 N 0.9682(5) 0.6666(4) 0.0855(4) 0.0495(14) Uani 1 1 d .
N4 N 0.9830(4) 0.8065(3) 0.2083(4) 0.0373(11) Uani 1 1 d .
N5 N 0.9738(4) 0.8034(3) 0.2748(4) 0.0373(11) Uani 1 1 d .
N6 N 0.7909(5) 0.7711(4) 0.3411(3) 0.0424(12) Uani 1 1 d .
N7 N 0.9453(5) 0.9278(4) 0.3762(3) 0.0414(12) Uani 1 1 d .
N8 N 0.9904(5) 0.6649(4) 0.3935(4) 0.0460(13) Uani 1 1 d .
O1 O 1.0019(4) 0.8076(3) -0.0185(3) 0.0485(11) Uani 1 1 d .
O2 O 0.8201(4) 0.7830(4) 0.0338(3) 0.0543(12) Uani 1 1 d .
O3 O 0.9656(4) 0.7912(3) 0.5042(3) 0.0462(11) Uani 1 1 d .
O4 O 1.1410(4) 0.8422(3) 0.4470(3) 0.0465(11) Uani 1 1 d .
O5 O 0.3832(17) 0.6762(14) 0.6427(10) 0.310(9) Uani 1 1 d DU
Os1 Os 0.99474(2) 0.810323(17) 0.099566(15) 0.03881(9) Uani 1 1 d .
Os2 Os 0.96603(2) 0.799027(17) 0.384554(15) 0.03880(9) Uani 1 1 d .
P1 P 0.3958(5) 0.5173(5) 0.2234(3) 0.160(2) Uani 1 1 d .
S1 S 0.8647(3) 0.50136(17) 0.0195(2) 0.0943(8) Uani 1 1 d .
S2 S 1.1007(2) 0.54467(16) 0.45267(17) 0.0739(6) Uani 1 1 d .
O6 O 0.485(5) 0.551(4) -0.016(4) 0.21(2) Uani 0.25 1 d PU
H6A H 0.4382 0.5734 -0.0605 0.257 Uiso 0.25 1 d PR
H6B H 0.4673 0.4902 -0.0270 0.257 Uiso 0.25 1 d PR

loop_
_atom_site_aniso_label
_atom_site_aniso_U_11
_atom_site_aniso_U_22
_atom_site_aniso_U_33
_atom_site_aniso_U_23
_atom_site_aniso_U_13
_atom_site_aniso_U_12
C1 0.073(5) 0.046(4) 0.044(4) 0.009(3) 0.034(4) 0.016(3)
C2 0.100(6) 0.062(5) 0.048(4) 0.008(4) 0.035(4) 0.029(5)
C3 0.128(9) 0.067(6) 0.065(6) 0.000(4) 0.062(6) 0.031(6)
C4 0.096(7) 0.069(6) 0.081(6) 0.003(5) 0.060(6) 0.025(5)
C5 0.072(5) 0.065(5) 0.072(5) 0.007(4) 0.043(4) 0.022(4)
C6 0.061(4) 0.050(4) 0.049(4) 0.009(3) 0.030(4) 0.017(3)
C7 0.049(4) 0.066(5) 0.047(4) 0.009(3) 0.025(3) 0.020(3)
C8 0.048(4) 0.053(4) 0.035(3) 0.004(3) 0.021(3) 0.011(3)
C9 0.050(4) 0.077(5) 0.043(4) 0.000(4) 0.018(3) 0.016(4)
C10 0.055(5) 0.083(6) 0.053(5) -0.007(4) 0.015(4) 0.005(4)
C11 0.078(6) 0.065(5) 0.063(5) -0.013(4) 0.020(5) -0.005(4)
C12 0.074(5) 0.058(5) 0.056(5) 0.003(4) 0.026(4) 0.022(4)
C13 0.050(4) 0.049(4) 0.035(3) 0.008(3) 0.017(3) 0.009(3)
C14 0.066(4) 0.048(4) 0.037(3) 0.019(3) 0.031(3) 0.022(3)
C15 0.051(4) 0.061(5) 0.042(4) 0.022(3) 0.023(3) 0.021(3)
C16 0.069(5) 0.080(6) 0.064(5) 0.038(4) 0.045(4) 0.041(4)
C17 0.065(5) 0.104(8) 0.063(5) 0.045(5) 0.035(4) 0.048(5)
C18 0.049(5) 0.144(10) 0.063(5) 0.041(6) 0.025(4) 0.043(6)
C19 0.052(4) 0.094(7) 0.058(5) 0.008(4) 0.019(4) 0.016(4)
C20 0.045(4) 0.078(5) 0.036(4) 0.015(3) 0.016(3) 0.026(4)
C21 0.066(5) 0.058(5) 0.064(5) -0.005(4) 0.027(4) 0.009(4)
C22 0.113(8) 0.053(5) 0.095(7) 0.013(5) 0.054(6) 0.027(5)
C23 0.080(5) 0.059(5) 0.060(5) 0.016(4) 0.044(4) 0.030(4)
C24 0.076(6) 0.075(6) 0.071(6) 0.032(5) 0.030(5) 0.038(5)
C25 0.064(4) 0.052(4) 0.045(4) 0.010(3) 0.031(3) 0.035(4)
C26 0.087(6) 0.070(5) 0.045(4) 0.016(4) 0.027(4) 0.038(5)
C27 0.106(7) 0.075(6) 0.063(5) 0.031(5) 0.044(5) 0.044(5)
C28 0.111(8) 0.081(6) 0.081(6) 0.037(5) 0.066(6) 0.043(6)
C29 0.073(5) 0.070(5) 0.073(6) 0.027(4) 0.044(5) 0.028(4)
C30 0.063(4) 0.057(4) 0.052(4) 0.014(3) 0.033(4) 0.030(4)
C31 0.047(4) 0.066(5) 0.045(4) 0.011(3) 0.025(3) 0.019(3)
C32 0.044(4) 0.068(5) 0.036(3) 0.018(3) 0.020(3) 0.024(3)
C33 0.048(4) 0.091(6) 0.048(4) 0.023(4) 0.023(3) 0.031(4)
C34 0.055(5) 0.117(8) 0.058(5) 0.041(5) 0.021(4) 0.040(5)
C35 0.064(5) 0.098(7) 0.073(6) 0.044(5) 0.032(4) 0.048(5)
C36 0.067(5) 0.069(5) 0.069(5) 0.030(4) 0.032(4) 0.037(4)
C37 0.051(4) 0.069(5) 0.041(4) 0.017(3) 0.024(3) 0.032(4)
C38 0.064(4) 0.053(4) 0.040(4) 0.011(3) 0.027(3) 0.032(4)
C39 0.056(4) 0.048(4) 0.040(4) 0.003(3) 0.023(3) 0.019(3)
C40 0.067(5) 0.055(4) 0.049(4) -0.001(3) 0.029(4) 0.019(4)
C41 0.066(5) 0.060(5) 0.056(5) -0.009(4) 0.033(4) 0.008(4)
C42 0.045(4) 0.082(6) 0.051(4) -0.006(4) 0.016(3) 0.008(4)
C43 0.053(4) 0.071(5) 0.049(4) 0.004(4) 0.014(3) 0.023(4)
C44 0.047(4) 0.057(4) 0.034(3) 0.004(3) 0.017(3) 0.017(3)
C45 0.063(5) 0.057(5) 0.055(4) 0.013(3) 0.026(4) 0.030(4)
C46 0.083(6) 0.055(5) 0.077(6) 0.006(4) 0.036(5) 0.025(4)
C47 0.064(5) 0.056(5) 0.052(4) 0.004(3) 0.031(4) 0.017(4)
C48 0.075(6) 0.062(5) 0.068(5) -0.005(4) 0.024(4) 0.015(4)
C49 0.136(13) 0.182(17) 0.40(3) -0.130(18) 0.159(17) -0.047(11)
C50 0.258(17) 0.230(17) 0.238(19) 0.114(15) -0.108(16) -0.006(15)
C51 0.069(5) 0.073(5) 0.031(4) 0.000(3) 0.012(3) -0.020(4)
F1 0.31(2) 0.34(2) 0.249(17) -0.155(17) 0.114(14) -0.008(16)
F2 0.51(4) 0.37(3) 0.30(3) 0.17(2) -0.01(2) 0.14(3)
F3 0.140(9) 0.311(17) 0.249(15) 0.023(12) 0.087(9) 0.060(10)
F4 0.215(16) 0.55(4) 0.31(2) -0.19(2) 0.023(14) 0.16(2)
F5 0.137(9) 0.37(2) 0.241(14) -0.010(14) 0.070(9) 0.067(11)
F6 0.38(3) 0.61(4) 0.33(3) 0.30(3) 0.24(2) 0.27(3)
N1 0.043(3) 0.048(3) 0.038(3) 0.011(2) 0.021(2) 0.015(2)
N2 0.055(3) 0.045(3) 0.036(3) 0.012(2) 0.023(2) 0.018(3)
N3 0.063(4) 0.046(3) 0.051(3) 0.010(3) 0.030(3) 0.021(3)
N4 0.036(3) 0.035(3) 0.044(3) 0.008(2) 0.018(2) 0.011(2)
N5 0.039(3) 0.036(3) 0.044(3) 0.006(2) 0.020(2) 0.016(2)
N6 0.042(3) 0.056(3) 0.033(3) 0.007(2) 0.017(2) 0.017(3)
N7 0.050(3) 0.049(3) 0.034(3) 0.007(2) 0.019(2) 0.023(3)
N8 0.054(3) 0.050(3) 0.046(3) 0.008(3) 0.028(3) 0.022(3)
O1 0.060(3) 0.057(3) 0.034(2) 0.010(2) 0.022(2) 0.021(2)
O2 0.040(2) 0.062(3) 0.054(3) -0.002(2) 0.012(2) 0.013(2)
O3 0.057(3) 0.052(3) 0.036(2) 0.005(2) 0.019(2) 0.022(2)
O4 0.041(2) 0.045(3) 0.052(3) 0.006(2) 0.013(2) 0.017(2)
O5 0.274(13) 0.273(14) 0.273(15) 0.018(13) 0.033(13) 0.002(12)
Os1 0.04134(15) 0.04549(17) 0.03453(15) 0.00795(11) 0.01842(11) 0.01444(11)
Os2 0.04236(15) 0.04751(17) 0.03370(15) 0.00692(11) 0.01772(11) 0.02009(12)
P1 0.132(4) 0.234(6) 0.110(3) -0.003(4) 0.033(3) 0.066(4)
S1 0.115(2) 0.0565(14) 0.105(2) -0.0113(13) 0.0429(17) 0.0121(14)
S2 0.0830(15) 0.0622(13) 0.0879(16) 0.0239(11) 0.0346(13) 0.0383(12)
O6 0.21(3) 0.22(3) 0.22(3) 0.026(11) 0.097(14) 0.050(12)

loop_
_atom_type_symbol
_atom_type_description
_atom_type_scat_dispersion_real
_atom_type_scat_dispersion_imag
_atom_type_scat_source
C C 0.0033 0.0016 'International Tables Vol C Tables 4.2.6.8 and 6.1.1.4'
H H 0.0000 0.0000 'International Tables Vol C Tables 4.2.6.8 and 6.1.1.4'
N N 0.0061 0.0033 'International Tables Vol C Tables 4.2.6.8 and 6.1.1.4'
O O 0.0106 0.0060 'International Tables Vol C Tables 4.2.6.8 and 6.1.1.4'
F F 0.0171 0.0103 'International Tables Vol C Tables 4.2.6.8 and 6.1.1.4'
P P 0.1023 0.0942 'International Tables Vol C Tables 4.2.6.8 and 6.1.1.4'
S S 0.1246 0.1234 'International Tables Vol C Tables 4.2.6.8 and 6.1.1.4'
Os Os -1.2165 7.6030 'International Tables Vol C Tables 4.2.6.8 and 6.1.1.4'

loop_
_geom_angle_atom_site_label_1
_geom_angle_atom_site_label_2
_geom_angle_atom_site_label_3
_geom_angle
O1 C1 C6 124.1(6)
O1 C1 C2 117.3(7)
C6 C1 C2 118.5(7)
C3 C2 C1 119.1(9)
C3 C2 H2A 120.4
C1 C2 H2A 120.4
C4 C3 C2 123.5(8)
C4 C3 H3A 118.3
C2 C3 H3A 118.3
C3 C4 C5 117.9(8)
C3 C4 H4A 121.1
C5 C4 H4A 121.1
C4 C5 C6 122.1(9)
C4 C5 H5A 119.0
C6 C5 H5A 119.0
C1 C6 C5 118.9(7)
C1 C6 C7 121.5(6)
C5 C6 C7 117.4(7)
N1 C7 C6 122.6(6)
N1 C7 H7A 118.7
C6 C7 H7A 118.7
N1 C8 C9 118.1(6)
N1 C8 C13 103.9(5)
C9 C8 C13 110.4(6)
N1 C8 H8A 108.0
C9 C8 H8A 108.0
C13 C8 H8A 108.0
C10 C9 C8 109.5(6)
C10 C9 H9A 109.8
C8 C9 H9A 109.8
C10 C9 H9B 109.8
C8 C9 H9B 109.8
H9A C9 H9B 108.2
C9 C10 C11 111.5(7)
C9 C10 H10A 109.3
C11 C10 H10A 109.3
C9 C10 H10B 109.3
C11 C10 H10B 109.3
H10A C10 H10B 108.0
C12 C11 C10 112.0(7)
C12 C11 H11A 109.2
C10 C11 H11A 109.2
C12 C11 H11B 109.2
C10 C11 H11B 109.2
H11A C11 H11B 107.9
C11 C12 C13 110.5(7)
C11 C12 H12A 109.5
C13 C12 H12A 109.5
C11 C12 H12B 109.5
C13 C12 H12B 109.5
H12A C12 H12B 108.1
N2 C13 C8 107.8(5)
N2 C13 C12 116.0(6)
C8 C13 C12 110.5(6)
N2 C13 H13A 107.4
C8 C13 H13A 107.4
C12 C13 H13A 107.4
N2 C14 C15 125.3(7)
N2 C14 H14A 117.3
C15 C14 H14A 117.3
C16 C15 C20 119.2(7)
C16 C15 C14 114.5(7)
C20 C15 C14 126.3(6)
C17 C16 C15 121.9(9)
C17 C16 H16A 119.1
C15 C16 H16A 119.1
C16 C17 C18 120.0(8)
C16 C17 H17A 120.0
C18 C17 H17A 120.0
C17 C18 C19 120.0(8)
C17 C18 H18A 120.0
C19 C18 H18A 120.0
C18 C19 C20 121.5(9)
C18 C19 H19A 119.2
C20 C19 H19A 119.2
O2 C20 C19 116.1(7)
O2 C20 C15 126.5(6)
C19 C20 C15 117.4(7)
N3 C21 S1 115.5(7)
N3 C21 H21A 122.3
S1 C21 H21A 122.3
C23 C22 S1 111.6(7)
C23 C22 H22A 124.2
S1 C22 H22A 124.2
C22 C23 N3 113.1(8)
C22 C23 C24 125.2(8)
N3 C23 C24 121.7(7)
C23 C24 H24A 109.5
C23 C24 H24B 109.5
H24A C24 H24B 109.5
C23 C24 H24C 109.5
H24A C24 H24C 109.5
H24B C24 H24C 109.5
O3 C25 C26 118.6(7)
O3 C25 C30 123.4(6)
C26 C25 C30 117.8(7)
C27 C26 C25 122.7(9)
C27 C26 H26A 118.6
C25 C26 H26A 118.6
C26 C27 C28 120.2(8)
C26 C27 H27A 119.9
C28 C27 H27A 119.9
C29 C28 C27 118.7(9)
C29 C28 H28A 120.7
C27 C28 H28A 120.7
C28 C29 C30 122.2(9)
C28 C29 H29A 118.9
C30 C29 H29A 118.9
C29 C30 C25 118.4(7)
C29 C30 C31 118.7(7)
C25 C30 C31 121.1(7)
N6 C31 C30 123.5(6)
N6 C31 H31A 118.2
C30 C31 H31A 118.2
N6 C32 C33 118.4(6)
N6 C32 C37 104.6(5)
C33 C32 C37 110.1(6)
N6 C32 H32A 107.8
C33 C32 H32A 107.8
C37 C32 H32A 107.8
C32 C33 C34 108.9(6)
C32 C33 H33A 109.9
C34 C33 H33A 109.9
C32 C33 H33B 109.9
C34 C33 H33B 109.9
H33A C33 H33B 108.3
C33 C34 C35 111.3(7)
C33 C34 H34A 109.4
C35 C34 H34A 109.4
C33 C34 H34B 109.4
C35 C34 H34B 109.4
H34A C34 H34B 108.0
C34 C35 C36 113.0(7)
C34 C35 H35A 109.0
C36 C35 H35A 109.0
C34 C35 H35B 109.0
C36 C35 H35B 109.0
H35A C35 H35B 107.8
C37 C36 C35 110.3(7)
C37 C36 H36A 109.6
C35 C36 H36A 109.6
C37 C36 H36B 109.6
C35 C36 H36B 109.6
H36A C36 H36B 108.1
N7 C37 C36 116.2(6)
N7 C37 C32 107.3(5)
C36 C37 C32 111.7(6)
N7 C37 H37A 107.1
C36 C37 H37A 107.1
C32 C37 H37A 107.1
N7 C38 C39 126.2(6)
N7 C38 H38A 116.9
C39 C38 H38A 116.9
C40 C39 C38 116.6(6)
C40 C39 C44 118.1(6)
C38 C39 C44 125.3(6)
C41 C40 C39 123.6(7)
C41 C40 H40A 118.2
C39 C40 H40A 118.2
C40 C41 C42 118.2(7)
C40 C41 H41A 120.9
C42 C41 H41A 120.9
C43 C42 C41 121.8(7)
C43 C42 H42A 119.1
C41 C42 H42A 119.1
C42 C43 C44 122.1(8)
C42 C43 H43A 119.0
C44 C43 H43A 119.0
O4 C44 C43 118.1(6)
O4 C44 C39 125.7(6)
C43 C44 C39 116.2(7)
N8 C45 S2 114.6(6)
N8 C45 H45A 122.7
S2 C45 H45A 122.7
C47 C46 S2 111.7(7)
C47 C46 H46A 124.1
S2 C46 H46A 124.1
C46 C47 N8 113.4(7)
C46 C47 C48 124.8(8)
N8 C47 C48 121.8(7)
C47 C48 H48A 109.5
C47 C48 H48B 109.5
H48A C48 H48B 109.5
C47 C48 H48C 109.5
H48A C48 H48C 109.5
H48B C48 H48C 109.5
C50 C49 H49A 109.5
C50 C49 H49B 109.5
H49A C49 H49B 109.5
C50 C49 H49C 109.5
H49A C49 H49C 109.5
H49B C49 H49C 109.5
O5 C50 C49 134(2)
O5 C50 H50A 103.8
C49 C50 H50A 103.8
O5 C50 H50B 103.8
C49 C50 H50B 103.8
H50A C50 H50B 105.4
O5 C51 C52 116.2(13)
O5 C51 H51A 108.2
C52 C51 H51A 108.2
O5 C51 H51B 108.2
C52 C51 H51B 108.2
H51A C51 H51B 107.4
C51 C52 H52A 109.5
C51 C52 H52B 109.5
H52A C52 H52B 109.5
C51 C52 H52C 109.5
H52A C52 H52C 109.5
H52B C52 H52C 109.5
C7 N1 C8 119.7(6)
C7 N1 Os1 125.6(5)
C8 N1 Os1 111.0(4)
C14 N2 C13 120.8(6)
C14 N2 Os1 124.2(5)
C13 N2 Os1 114.9(4)
C21 N3 C23 110.3(7)
C21 N3 Os1 120.5(6)
C23 N3 Os1 129.1(5)
N5 N4 Os1 178.9(5)
N4 N5 Os2 177.5(5)
C31 N6 C32 120.6(6)
C31 N6 Os2 126.3(5)
C32 N6 Os2 109.4(4)
C38 N7 C37 120.8(6)
C38 N7 Os2 124.3(5)
C37 N7 Os2 114.8(4)
C45 N8 C47 110.9(6)
C45 N8 Os2 119.0(5)
C47 N8 Os2 129.9(5)
C1 O1 Os1 121.7(4)
C20 O2 Os1 122.7(5)
C25 O3 Os2 122.2(4)
C44 O4 Os2 124.2(4)
C50 O5 C51 131.8(19)
N4 Os1 O1 177.0(2)
N4 Os1 N2 87.9(2)
O1 Os1 N2 94.8(2)
N4 Os1 N1 96.0(2)
O1 Os1 N1 85.9(2)
N2 Os1 N1 79.4(2)
N4 Os1 O2 92.4(2)
O1 Os1 O2 86.0(2)
N2 Os1 O2 94.3(2)
N1 Os1 O2 169.3(2)
N4 Os1 N3 91.4(2)
O1 Os1 N3 85.9(2)
N2 Os1 N3 179.1(2)
N1 Os1 N3 101.2(2)
O2 Os1 N3 85.1(2)
N5 Os2 O3 176.67(19)
N5 Os2 N7 87.9(2)
O3 Os2 N7 94.5(2)
N5 Os2 O4 92.0(2)
O3 Os2 O4 85.5(2)
N7 Os2 O4 94.0(2)
N5 Os2 N6 96.8(2)
O3 Os2 N6 86.0(2)
N7 Os2 N6 79.7(2)
O4 Os2 N6 168.9(2)
N5 Os2 N8 91.8(2)
O3 Os2 N8 85.8(2)
N7 Os2 N8 179.1(2)
O4 Os2 N8 85.2(2)
N6 Os2 N8 101.1(2)
F1 P1 F6 98.0(17)
F1 P1 F5 89.7(9)
F6 P1 F5 91.3(11)
F1 P1 F2 88.0(14)
F6 P1 F2 173.8(18)
F5 P1 F2 90.4(13)
F1 P1 F4 170.8(17)
F6 P1 F4 91.2(15)
F5 P1 F4 90.6(9)
F2 P1 F4 82.8(16)
F1 P1 F3 89.6(9)
F6 P1 F3 85.3(10)
F5 P1 F3 176.3(10)
F2 P1 F3 93.2(12)
F4 P1 F3 90.7(9)
C21 S1 C22 89.6(4)
C45 S2 C46 89.4(4)
H6A O6 H6B 109.2

loop_
_geom_bond_atom_site_label_1
_geom_bond_atom_site_label_2
_geom_bond_distance
C1 O1 1.339(8)
C1 C6 1.391(10)
C1 C2 1.424(10)
C2 C3 1.372(12)
C2 H2A 0.9300
C3 C4 1.359(13)
C3 H3A 0.9300
C4 C5 1.368(12)
C4 H4A 0.9300
C5 C6 1.417(10)
C5 H5A 0.9300
C6 C7 1.445(10)
C7 N1 1.316(8)
C7 H7A 0.9300
C8 N1 1.479(8)
C8 C9 1.518(10)
C8 C13 1.534(9)
C8 H8A 0.9800
C9 C10 1.510(11)
C9 H9A 0.9700
C9 H9B 0.9700
C10 C11 1.545(13)
C10 H10A 0.9700
C10 H10B 0.9700
C11 C12 1.531(11)
C11 H11A 0.9700
C11 H11B 0.9700
C12 C13 1.534(10)
C12 H12A 0.9700
C12 H12B 0.9700
C13 N2 1.497(8)
C13 H13A 0.9800
C14 N2 1.293(9)
C14 C15 1.452(10)
C14 H14A 0.9300
C15 C16 1.409(10)
C15 C20 1.415(11)
C16 C17 1.368(12)
C16 H16A 0.9300
C17 C18 1.372(14)
C17 H17A 0.9300
C18 C19 1.398(13)
C18 H18A 0.9300
C19 C20 1.413(10)
C19 H19A 0.9300
C20 O2 1.319(9)
C21 N3 1.304(10)
C21 S1 1.692(9)
C21 H21A 0.9300
C22 C23 1.351(11)
C22 S1 1.696(11)
C22 H22A 0.9300
C23 N3 1.403(10)
C23 C24 1.486(12)
C24 H24A 0.9600
C24 H24B 0.9600
C24 H24C 0.9600
C25 O3 1.335(9)
C25 C26 1.394(10)
C25 C30 1.423(10)
C26 C27 1.359(12)
C26 H26A 0.9300
C27 C28 1.407(14)
C27 H27A 0.9300
C28 C29 1.363(12)
C28 H28A 0.9300
C29 C30 1.415(11)
C29 H29A 0.9300
C30 C31 1.441(10)
C31 N6 1.290(9)
C31 H31A 0.9300
C32 N6 1.480(8)
C32 C33 1.518(9)
C32 C37 1.535(11)
C32 H32A 0.9800
C33 C34 1.516(11)
C33 H33A 0.9700
C33 H33B 0.9700
C34 C35 1.515(14)
C34 H34A 0.9700
C34 H34B 0.9700
C35 C36 1.522(11)
C35 H35A 0.9700
C35 H35B 0.9700
C36 C37 1.513(10)
C36 H36A 0.9700
C36 H36B 0.9700
C37 N7 1.505(8)
C37 H37A 0.9800
C38 N7 1.282(9)
C38 C39 1.445(10)
C38 H38A 0.9300
C39 C40 1.410(10)
C39 C44 1.452(10)
C40 C41 1.357(11)
C40 H40A 0.9300
C41 C42 1.393(12)
C41 H41A 0.9300
C42 C43 1.356(11)
C42 H42A 0.9300
C43 C44 1.430(10)
C43 H43A 0.9300
C44 O4 1.287(8)
C45 N8 1.329(9)
C45 S2 1.685(7)
C45 H45A 0.9300
C46 C47 1.345(11)
C46 S2 1.707(9)
C46 H46A 0.9300
C47 N8 1.378(9)
C47 C48 1.513(11)
C48 H48A 0.9600
C48 H48B 0.9600
C48 H48C 0.9600
C49 C50 1.524(16)
C49 H49A 0.9600
C49 H49B 0.9600
C49 H49C 0.9600
C50 O5 1.340(15)
C50 H50A 0.9700
C50 H50B 0.9700
C51 O5 1.433(15)
C51 C52 1.494(15)
C51 H51A 0.9700
C51 H51B 0.9700
C52 H52A 0.9600
C52 H52B 0.9600
C52 H52C 0.9600
F1 P1 1.449(13)
F2 P1 1.547(18)
F3 P1 1.613(12)
F4 P1 1.573(18)
F5 P1 1.515(12)
F6 P1 1.495(18)
N1 Os1 2.028(5)
N2 Os1 2.024(5)
N3 Os1 2.107(6)
N4 N5 1.165(8)
N4 Os1 1.883(6)
N5 Os2 1.877(6)
N6 Os2 2.031(5)
N7 Os2 2.020(5)
N8 Os2 2.116(6)
O1 Os1 2.013(4)
O2 Os1 2.034(5)
O3 Os2 2.007(4)
O4 Os2 2.030(4)
O6 H6A 0.8916
O6 H6B 0.8838
